data_7202421
loop_
_publ_author_name
'Li, Cui-Jin'
'Peng, Meng-Xia'
'Leng, Ji-Dong'
'Yang, Ming-Mei'
'Lin, Zhuojia'
'Tong, Ming-Liang'

_publ_section_title
;
 Synthesis, structure, photoluminescence and magnetic properties of new
 3-D lanthanide-pyridine-2,4,6-tricarboxylate frameworks
;
_journal_issue 11
_journal_name_full CrystEngComm
_journal_page_first 1645
_journal_paper_doi 10.1039/b811883n
_journal_volume 10
_journal_year 2008
_chemical_formula_sum 'C16 H12 Dy2 N2 O16'
_chemical_formula_weight 813.28
_chemical_name_systematic
;
?
;
_space_group_IT_number 15
_symmetry_cell_setting monoclinic
_symmetry_space_group_name_Hall '-C 2yc'
_symmetry_space_group_name_H-M 'C 1 2/c 1'
_atom_sites_solution_hydrogens geom
_atom_sites_solution_primary direct
_atom_sites_solution_secondary difmap
_audit_creation_method SHELXL-97
_cell_angle_alpha 90.00
_cell_angle_beta 101.353(2)
_cell_angle_gamma 90.00
_cell_formula_units_Z 8
_cell_length_a 21.7769(15)
_cell_length_b 9.2174(6)
_cell_length_c 22.3883(15)
_cell_measurement_reflns_used 6858
_cell_measurement_temperature 293(2)
_cell_measurement_theta_max 25.00
_cell_measurement_theta_min 1.86
_cell_volume 4406.0(5)
_computing_cell_refinement 'SAINT-PLUS, Ver. 6.0, 1997'
_computing_data_collection 'SMART, 1998.'
_computing_data_reduction 'SAINT-PLUS, Ver. 6.0, 1997'
_computing_molecular_graphics 'XP, Ver. 6.10, Bruker AXS Inc., 2000'
_computing_publication_material 'SHELXTL-Bruker AXS Inc., 1998'
_computing_structure_refinement 'SHELXL-97 (Sheldrick, 1997)'
_computing_structure_solution 'SHELXS-97 (Sheldrick, 1990)'
_diffrn_ambient_temperature 293(2)
_diffrn_measured_fraction_theta_full 0.919
_diffrn_measured_fraction_theta_max 0.919
_diffrn_measurement_device_type 'Bruker Apex CCD'
_diffrn_measurement_method '\w scan'
_diffrn_radiation_monochromator graphite
_diffrn_radiation_source 'fine-focus sealed tube'
_diffrn_radiation_type MoK\a
_diffrn_radiation_wavelength 0.71073
_diffrn_reflns_av_R_equivalents 0.0224
_diffrn_reflns_av_sigmaI/netI 0.0367
_diffrn_reflns_limit_h_max 23
_diffrn_reflns_limit_h_min -21
_diffrn_reflns_limit_k_max 10
_diffrn_reflns_limit_k_min -10
_diffrn_reflns_limit_l_max 26
_diffrn_reflns_limit_l_min -14
_diffrn_reflns_number 6858
_diffrn_reflns_theta_full 25.00
_diffrn_reflns_theta_max 25.00
_diffrn_reflns_theta_min 1.86
_exptl_absorpt_coefficient_mu 6.818
_exptl_absorpt_correction_T_max 0.7817
_exptl_absorpt_correction_T_min 0.7014
_exptl_absorpt_correction_type multi-scan
_exptl_absorpt_process_details 'SADABS (Bruker, 2002)'
_exptl_crystal_colour pale-orange
_exptl_crystal_density_diffrn 2.452
_exptl_crystal_density_method 'not measured'
_exptl_crystal_description rhombus
_exptl_crystal_F_000 3056
_exptl_crystal_size_max 0.06
_exptl_crystal_size_mid 0.05
_exptl_crystal_size_min 0.04
_refine_diff_density_max 1.479
_refine_diff_density_min -0.853
_refine_diff_density_rms 0.151
_refine_ls_extinction_method none
_refine_ls_goodness_of_fit_ref 1.053
_refine_ls_hydrogen_treatment constr
_refine_ls_matrix_type full
_refine_ls_number_parameters 333
_refine_ls_number_reflns 3556
_refine_ls_number_restraints 6
_refine_ls_restrained_S_all 1.052
_refine_ls_R_factor_all 0.0321
_refine_ls_R_factor_gt 0.0280
_refine_ls_shift/su_max 0.001
_refine_ls_shift/su_mean 0.000
_refine_ls_structure_factor_coef Fsqd
_refine_ls_weighting_details 'calc w=1/[\s^2^(Fo^2^)+(0.0305P)^2^+23.3687P] where P=(Fo^2^+2Fc^2^)/3'
_refine_ls_weighting_scheme calc
_refine_ls_wR_factor_gt 0.0650
_refine_ls_wR_factor_ref 0.0672
_reflns_number_gt 3225
_reflns_number_total 3556
_reflns_threshold_expression >2sigma(I)
_cod_data_source_file b811883n.txt
_cod_data_source_block dym
_cod_original_sg_symbol_H-M C2/c
_cod_database_code 7202421

loop_
_symmetry_equiv_pos_as_xyz
'x, y, z'
'-x, y, -z+1/2'
'x+1/2, y+1/2, z'
'-x+1/2, y+1/2, -z+1/2'
'-x, -y, -z'
'x, -y, z-1/2'
'-x+1/2, -y+1/2, -z'
'x+1/2, -y+1/2, z-1/2'

loop_
_atom_site_label
_atom_site_type_symbol
_atom_site_fract_x
_atom_site_fract_y
_atom_site_fract_z
_atom_site_U_iso_or_equiv
_atom_site_adp_type
_atom_site_occupancy
_atom_site_symmetry_multiplicity
_atom_site_calc_flag
_atom_site_refinement_flags
_atom_site_disorder_assembly
_atom_site_disorder_group
Dy1 Dy 0.044718(13) 0.30858(3) 0.423601(12) 0.01459(10) Uani 1 1 d . . .
Dy2 Dy 0.156573(13) 0.39136(3) 0.176112(11) 0.01239(9) Uani 1 1 d . . .
O1W O -0.0237(2) 0.2501(6) 0.48755(19) 0.0340(12) Uani 1 1 d D . .
H1WA H -0.0198 0.3028 0.5192 0.041 Uiso 1 1 d RD . .
H1WB H -0.0607 0.2166 0.4789 0.041 Uiso 1 1 d RD . .
O2W O 0.1155(2) 0.1165(5) 0.4414(2) 0.0339(12) Uani 1 1 d D . .
H2WA H 0.1320 0.0848 0.4126 0.041 Uiso 1 1 d RD . .
H2WB H 0.1160 0.0508 0.4682 0.041 Uiso 1 1 d RD . .
O1 O 0.0739(2) 0.3387(5) 0.32941(18) 0.0271(11) Uani 1 1 d . . .
O2 O 0.1365(2) 0.4338(5) 0.27129(18) 0.0295(11) Uani 1 1 d . . .
O3 O 0.3271(3) 0.7148(6) 0.3915(2) 0.0421(14) Uani 1 1 d . . .
O4 O 0.3676(2) 0.6091(6) 0.4785(2) 0.0460(15) Uani 1 1 d . . .
O5 O 0.1734(2) 0.4948(5) 0.58621(18) 0.0286(11) Uani 1 1 d . . .
O6 O 0.0945(2) 0.3882(5) 0.52221(18) 0.0230(10) Uani 1 1 d . . .
O7 O 0.2363(2) 0.5697(4) 0.21432(19) 0.0212(10) Uani 1 1 d . . .
O8 O 0.2598(2) 0.7752(5) 0.2647(2) 0.0350(13) Uani 1 1 d . . .
O9 O 0.1013(2) 1.1838(4) 0.1955(2) 0.0301(12) Uani 1 1 d . . .
O10 O 0.0151(2) 1.1240(5) 0.1267(2) 0.0274(11) Uani 1 1 d . . .
O11 O -0.0281(2) 0.5752(5) 0.08669(19) 0.0210(10) Uani 1 1 d . . .
O12 O 0.04956(19) 0.4346(4) 0.12978(17) 0.0173(9) Uani 1 1 d . . .
N1 N 0.1467(2) 0.4266(5) 0.4294(2) 0.0173(11) Uani 1 1 d . . .
N2 N 0.1205(2) 0.6493(5) 0.1757(2) 0.0151(11) Uani 1 1 d . . .
C1 C 0.1681(3) 0.4507(7) 0.3779(3) 0.0210(15) Uani 1 1 d . . .
C2 C 0.2246(3) 0.5179(7) 0.3783(3) 0.0250(15) Uani 1 1 d . . .
H2 H 0.2381 0.5351 0.3421 0.030 Uiso 1 1 calc R . .
C3 C 0.2612(3) 0.5600(7) 0.4339(3) 0.0218(15) Uani 1 1 d . . .
C4 C 0.2388(3) 0.5358(7) 0.4873(3) 0.0231(15) Uani 1 1 d . . .
H4 H 0.2622 0.5626 0.5250 0.028 Uiso 1 1 calc R . .
C5 C 0.1803(3) 0.4703(6) 0.4825(2) 0.0183(14) Uani 1 1 d . . .
C6 C 0.1228(3) 0.4039(7) 0.3210(3) 0.0201(15) Uani 1 1 d . . .
C7 C 0.3240(3) 0.6339(7) 0.4353(3) 0.0254(15) Uani 1 1 d . . .
C8 C 0.1474(3) 0.4488(6) 0.5352(3) 0.0196(14) Uani 1 1 d . . .
C9 C 0.1603(3) 0.7536(6) 0.2013(3) 0.0190(14) Uani 1 1 d . . .
C10 C 0.1436(3) 0.8966(7) 0.1989(3) 0.0223(15) Uani 1 1 d . . .
H10 H 0.1718 0.9662 0.2178 0.027 Uiso 1 1 calc R . .
C11 C 0.0843(3) 0.9376(7) 0.1681(3) 0.0207(14) Uani 1 1 d . . .
C12 C 0.0437(3) 0.8298(7) 0.1414(3) 0.0235(15) Uani 1 1 d . . .
H12 H 0.0038 0.8531 0.1202 0.028 Uiso 1 1 calc R . .
C13 C 0.0635(3) 0.6875(6) 0.1466(3) 0.0166(13) Uani 1 1 d . . .
C14 C 0.2245(3) 0.6954(6) 0.2289(3) 0.0173(14) Uani 1 1 d . . .
C15 C 0.0658(3) 1.0951(6) 0.1632(3) 0.0221(15) Uani 1 1 d . . .
C16 C 0.0258(3) 0.5598(6) 0.1192(2) 0.0135(13) Uani 1 1 d . . .
O3W O -0.0976(8) 0.754(2) 0.1722(8) 0.102(6) Uani 0.50 1 d P . .
O4W O 0.1463(19) 0.062(4) 0.3272(13) 0.093(8) Uani 0.50 1 d P . .
O4W' O 0.1633(19) 0.013(4) 0.3516(13) 0.093(8) Uani 0.50 1 d P . .
O5W O 0.0000 0.5837(15) 0.2500 0.105(4) Uani 1 2 d S . .

loop_
_atom_site_aniso_label
_atom_site_aniso_U_11
_atom_site_aniso_U_22
_atom_site_aniso_U_33
_atom_site_aniso_U_23
_atom_site_aniso_U_13
_atom_site_aniso_U_12
Dy1 0.01283(19) 0.01402(15) 0.01618(15) 0.00062(10) 0.00107(11) -0.00119(11)
Dy2 0.01325(18) 0.01126(15) 0.01189(14) -0.00058(10) 0.00059(11) 0.00184(11)
O1W 0.027(3) 0.051(3) 0.026(2) -0.011(2) 0.009(2) -0.022(2)
O2W 0.034(3) 0.031(3) 0.039(3) 0.004(2) 0.011(2) 0.011(2)
O1 0.025(3) 0.038(3) 0.018(2) -0.003(2) 0.005(2) -0.009(2)
O2 0.038(3) 0.039(3) 0.014(2) -0.0015(19) 0.012(2) -0.013(2)
O3 0.043(4) 0.044(3) 0.040(3) 0.019(2) 0.009(3) -0.015(3)
O4 0.026(3) 0.053(4) 0.054(3) 0.026(3) -0.005(3) -0.020(3)
O5 0.025(3) 0.044(3) 0.016(2) -0.007(2) 0.0038(19) -0.012(2)
O6 0.013(3) 0.034(3) 0.022(2) -0.0020(19) 0.0022(19) -0.010(2)
O7 0.013(3) 0.017(2) 0.033(2) -0.0018(18) 0.0019(19) 0.0010(18)
O8 0.022(3) 0.022(2) 0.051(3) -0.006(2) -0.017(2) 0.002(2)
O9 0.028(3) 0.013(2) 0.044(3) -0.0039(19) -0.005(2) -0.0026(19)
O10 0.022(3) 0.015(2) 0.039(3) 0.0009(19) -0.007(2) 0.0032(19)
O11 0.013(2) 0.019(2) 0.029(2) 0.0030(18) -0.0023(19) 0.0032(18)
O12 0.017(3) 0.010(2) 0.023(2) 0.0016(16) -0.0009(18) 0.0020(17)
N1 0.020(3) 0.016(3) 0.016(2) 0.002(2) 0.005(2) -0.002(2)
N2 0.014(3) 0.015(2) 0.016(2) 0.000(2) 0.002(2) 0.002(2)
C1 0.023(4) 0.023(3) 0.017(3) 0.002(2) 0.004(3) -0.001(3)
C2 0.026(4) 0.030(4) 0.020(3) 0.003(3) 0.007(3) -0.001(3)
C3 0.016(4) 0.021(3) 0.028(3) 0.006(3) 0.004(3) -0.003(3)
C4 0.025(4) 0.023(3) 0.019(3) 0.002(3) 0.000(3) -0.009(3)
C5 0.023(4) 0.016(3) 0.015(3) 0.002(2) 0.003(3) 0.002(3)
C6 0.021(4) 0.017(3) 0.021(3) -0.004(2) 0.003(3) 0.002(3)
C7 0.024(4) 0.025(4) 0.026(3) 0.004(3) 0.004(3) -0.002(3)
C8 0.029(4) 0.016(3) 0.015(3) 0.000(2) 0.007(3) 0.001(3)
C9 0.018(4) 0.013(3) 0.024(3) 0.002(2) 0.002(3) -0.002(3)
C10 0.019(4) 0.020(3) 0.024(3) -0.003(3) -0.008(3) 0.000(3)
C11 0.015(4) 0.020(3) 0.026(3) 0.001(3) 0.002(3) 0.003(3)
C12 0.020(4) 0.020(3) 0.026(3) -0.001(3) -0.006(3) -0.001(3)
C13 0.014(4) 0.015(3) 0.019(3) -0.004(2) -0.002(3) -0.001(2)
C14 0.013(4) 0.019(3) 0.019(3) 0.000(2) 0.000(3) -0.004(3)
C15 0.016(4) 0.014(3) 0.035(4) 0.003(3) 0.005(3) -0.002(3)
C16 0.011(3) 0.016(3) 0.013(3) 0.001(2) 0.002(2) 0.000(2)
O3W 0.096(13) 0.096(13) 0.131(14) 0.023(11) 0.065(11) 0.034(11)
O4W 0.10(2) 0.11(2) 0.09(2) -0.025(13) 0.059(17) -0.009(14)
O4W' 0.10(2) 0.11(2) 0.09(2) -0.025(13) 0.059(17) -0.009(14)
O5W 0.096(10) 0.123(11) 0.097(9) 0.000 0.023(7) 0.000

loop_
_atom_type_symbol
_atom_type_description
_atom_type_scat_dispersion_real
_atom_type_scat_dispersion_imag
_atom_type_scat_source
C C 0.0033 0.0016 'International Tables Vol C Tables 4.2.6.8 and 6.1.1.4'
H H 0.0000 0.0000 'International Tables Vol C Tables 4.2.6.8 and 6.1.1.4'
N N 0.0061 0.0033 'International Tables Vol C Tables 4.2.6.8 and 6.1.1.4'
O O 0.0106 0.0060 'International Tables Vol C Tables 4.2.6.8 and 6.1.1.4'
Dy Dy -0.1892 4.4098 'International Tables Vol C Tables 4.2.6.8 and 6.1.1.4'

loop_
_geom_angle_atom_site_label_1
_geom_angle_atom_site_label_2
_geom_angle_atom_site_label_3
_geom_angle
_geom_angle_site_symmetry_1
_geom_angle_site_symmetry_3
_geom_angle_publ_flag
O10 Dy1 O1W 76.12(17) 2_545 . ?
O10 Dy1 O2W 79.24(17) 2_545 . ?
O1W Dy1 O2W 101.58(18) . . ?
O10 Dy1 O1 82.78(16) 2_545 . ?
O1W Dy1 O1 154.87(15) . . ?
O2W Dy1 O1 87.53(17) . . ?
O10 Dy1 O6 142.66(15) 2_545 . ?
O1W Dy1 O6 74.33(15) . . ?
O2W Dy1 O6 84.82(16) . . ?
O1 Dy1 O6 130.26(15) . . ?
O10 Dy1 N1 140.73(17) 2_545 . ?
O1W Dy1 N1 138.89(15) . . ?
O2W Dy1 N1 76.50(17) . . ?
O1 Dy1 N1 65.85(15) . . ?
O6 Dy1 N1 64.57(15) . . ?
O10 Dy1 O12 76.85(14) 2_545 2 ?
O1W Dy1 O12 80.41(16) . 2 ?
O2W Dy1 O12 154.77(15) . 2 ?
O1 Dy1 O12 81.63(15) . 2 ?
O6 Dy1 O12 119.43(14) . 2 ?
N1 Dy1 O12 118.55(15) . 2 ?
O10 Dy1 O11 128.88(14) 2_545 2 ?
O1W Dy1 O11 100.77(17) . 2 ?
O2W Dy1 O11 147.76(16) . 2 ?
O1 Dy1 O11 81.91(16) . 2 ?
O6 Dy1 O11 79.19(14) . 2 ?
N1 Dy1 O11 71.37(15) . 2 ?
O12 Dy1 O11 52.79(13) 2 2 ?
O10 Dy1 C16 102.80(15) 2_545 2 ?
O1W Dy1 C16 91.58(18) . 2 ?
O2W Dy1 C16 166.76(17) . 2 ?
O1 Dy1 C16 79.82(17) . 2 ?
O6 Dy1 C16 100.35(15) . 2 ?
N1 Dy1 C16 94.60(16) . 2 ?
O12 Dy1 C16 26.46(14) 2 2 ?
O11 Dy1 C16 26.36(14) 2 2 ?
O2 Dy2 O8 79.50(18) . 4_545 ?
O2 Dy2 O3 144.69(18) . 4_545 ?
O8 Dy2 O3 80.91(18) 4_545 4_545 ?
O2 Dy2 O9 76.61(16) . 1_545 ?
O8 Dy2 O9 83.71(16) 4_545 1_545 ?
O3 Dy2 O9 72.27(18) 4_545 1_545 ?
O2 Dy2 O5 143.78(17) . 6_565 ?
O8 Dy2 O5 117.43(17) 4_545 6_565 ?
O3 Dy2 O5 71.53(18) 4_545 6_565 ?
O9 Dy2 O5 133.74(16) 1_545 6_565 ?
O2 Dy2 O12 91.53(16) . . ?
O8 Dy2 O12 157.39(15) 4_545 . ?
O3 Dy2 O12 95.51(16) 4_545 . ?
O9 Dy2 O12 73.99(14) 1_545 . ?
O5 Dy2 O12 81.83(14) 6_565 . ?
O2 Dy2 O7 79.10(15) . . ?
O8 Dy2 O7 71.36(15) 4_545 . ?
O3 Dy2 O7 121.36(17) 4_545 . ?
O9 Dy2 O7 147.86(15) 1_545 . ?
O5 Dy2 O7 77.20(15) 6_565 . ?
O12 Dy2 O7 127.61(13) . . ?
O2 Dy2 N2 73.99(16) . . ?
O8 Dy2 N2 131.13(16) 4_545 . ?
O3 Dy2 N2 139.42(17) 4_545 . ?
O9 Dy2 N2 127.11(16) 1_545 . ?
O5 Dy2 N2 71.10(16) 6_565 . ?
O12 Dy2 N2 64.01(14) . . ?
O7 Dy2 N2 63.85(15) . . ?
Dy1 O1W H1WA 114.3 . . ?
Dy1 O1W H1WB 129.7 . . ?
H1WA O1W H1WB 109.4 . . ?
Dy1 O2W H2WA 119.7 . . ?
Dy1 O2W H2WB 125.4 . . ?
H2WA O2W H2WB 109.9 . . ?
C6 O1 Dy1 125.1(4) . . ?
C6 O2 Dy2 157.1(4) . . ?
C7 O3 Dy2 169.5(5) . 4 ?
C8 O5 Dy2 144.5(4) . 6_566 ?
C8 O6 Dy1 125.5(4) . . ?
C14 O7 Dy2 123.6(4) . . ?
C14 O8 Dy2 166.5(5) . 4 ?
C15 O9 Dy2 135.0(4) . 1_565 ?
C15 O10 Dy1 144.1(4) . 2_565 ?
C16 O11 Dy1 92.5(3) . 2 ?
C16 O12 Dy2 124.0(4) . . ?
C16 O12 Dy1 93.9(3) . 2 ?
Dy2 O12 Dy1 141.54(17) . 2 ?
C5 N1 C1 119.6(5) . . ?
C5 N1 Dy1 121.0(4) . . ?
C1 N1 Dy1 119.4(4) . . ?
C13 N2 C9 118.6(5) . . ?
C13 N2 Dy2 121.0(4) . . ?
C9 N2 Dy2 120.2(4) . . ?
N1 C1 C2 121.9(6) . . ?
N1 C1 C6 113.3(6) . . ?
C2 C1 C6 124.7(6) . . ?
C1 C2 C3 119.0(6) . . ?
C1 C2 H2 120.5 . . ?
C3 C2 H2 120.5 . . ?
C4 C3 C2 119.0(6) . . ?
C4 C3 C7 121.3(6) . . ?
C2 C3 C7 119.8(6) . . ?
C5 C4 C3 118.2(6) . . ?
C5 C4 H4 120.9 . . ?
C3 C4 H4 120.9 . . ?
N1 C5 C4 122.2(5) . . ?
N1 C5 C8 113.3(5) . . ?
C4 C5 C8 124.3(5) . . ?
O2 C6 O1 126.5(6) . . ?
O2 C6 C1 117.4(6) . . ?
O1 C6 C1 116.1(5) . . ?
O4 C7 O3 125.1(7) . . ?
O4 C7 C3 118.8(6) . . ?
O3 C7 C3 116.1(6) . . ?
O5 C8 O6 126.3(6) . . ?
O5 C8 C5 118.2(6) . . ?
O6 C8 C5 115.5(5) . . ?
N2 C9 C10 122.0(6) . . ?
N2 C9 C14 112.7(5) . . ?
C10 C9 C14 125.2(5) . . ?
C9 C10 C11 119.7(6) . . ?
C9 C10 H10 120.1 . . ?
C11 C10 H10 120.1 . . ?
C12 C11 C10 118.0(6) . . ?
C12 C11 C15 121.4(6) . . ?
C10 C11 C15 120.5(6) . . ?
C13 C12 C11 118.9(6) . . ?
C13 C12 H12 120.5 . . ?
C11 C12 H12 120.5 . . ?
N2 C13 C12 122.7(5) . . ?
N2 C13 C16 112.0(5) . . ?
C12 C13 C16 125.3(6) . . ?
O8 C14 O7 126.0(6) . . ?
O8 C14 C9 117.4(5) . . ?
O7 C14 C9 116.5(5) . . ?
O9 C15 O10 126.6(6) . . ?
O9 C15 C11 117.4(6) . . ?
O10 C15 C11 115.9(5) . . ?
O11 C16 O12 120.6(5) . . ?
O11 C16 C13 121.4(5) . . ?
O12 C16 C13 118.0(5) . . ?
O11 C16 Dy1 61.1(3) . 2 ?
O12 C16 Dy1 59.6(3) . 2 ?
C13 C16 Dy1 175.6(4) . 2 ?

loop_
_geom_bond_atom_site_label_1
_geom_bond_atom_site_label_2
_geom_bond_distance
_geom_bond_site_symmetry_2
_geom_bond_publ_flag
Dy1 O10 2.298(4) 2_545 ?
Dy1 O1W 2.323(4) . ?
Dy1 O2W 2.329(5) . ?
Dy1 O1 2.336(4) . ?
Dy1 O6 2.376(4) . ?
Dy1 N1 2.453(5) . ?
Dy1 O12 2.455(4) 2 ?
Dy1 O11 2.488(4) 2 ?
Dy1 C16 2.839(6) 2 ?
Dy2 O2 2.292(4) . ?
Dy2 O8 2.296(4) 4_545 ?
Dy2 O3 2.297(5) 4_545 ?
Dy2 O9 2.345(4) 1_545 ?
Dy2 O5 2.362(4) 6_565 ?
Dy2 O12 2.390(4) . ?
Dy2 O7 2.422(4) . ?
Dy2 N2 2.503(5) . ?
O1W H1WA 0.8500 . ?
O1W H1WB 0.8498 . ?
O2W H2WA 0.8500 . ?
O2W H2WB 0.8501 . ?
O1 C6 1.267(8) . ?
O2 C6 1.239(7) . ?
O3 C7 1.245(8) . ?
O3 Dy2 2.297(5) 4 ?
O4 C7 1.236(8) . ?
O5 C8 1.245(7) . ?
O5 Dy2 2.362(4) 6_566 ?
O6 C8 1.261(8) . ?
O7 C14 1.244(7) . ?
O8 C14 1.237(7) . ?
O8 Dy2 2.296(4) 4 ?
O9 C15 1.253(7) . ?
O9 Dy2 2.345(4) 1_565 ?
O10 C15 1.265(8) . ?
O10 Dy1 2.298(4) 2_565 ?
O11 C16 1.262(7) . ?
O11 Dy1 2.488(4) 2 ?
O12 C16 1.268(7) . ?
O12 Dy1 2.455(4) 2 ?
N1 C5 1.329(7) . ?
N1 C1 1.346(8) . ?
N2 C13 1.331(7) . ?
N2 C9 1.345(8) . ?
C1 C2 1.375(9) . ?
C1 C6 1.512(8) . ?
C2 C3 1.395(9) . ?
C2 H2 0.9300 . ?
C3 C4 1.395(9) . ?
C3 C7 1.521(9) . ?
C4 C5 1.395(9) . ?
C4 H4 0.9300 . ?
C5 C8 1.509(8) . ?
C9 C10 1.364(8) . ?
C9 C14 1.511(8) . ?
C10 C11 1.392(8) . ?
C10 H10 0.9300 . ?
C11 C12 1.385(9) . ?
C11 C15 1.505(8) . ?
C12 C13 1.378(8) . ?
C12 H12 0.9300 . ?
C13 C16 1.496(8) . ?
C16 Dy1 2.839(6) 2 ?
O4W O4W' 0.75(4) . ?

loop_
_geom_hbond_atom_site_label_D
_geom_hbond_atom_site_label_H
_geom_hbond_atom_site_label_A
_geom_hbond_distance_DH
_geom_hbond_distance_HA
_geom_hbond_distance_DA
_geom_hbond_angle_DHA
_geom_hbond_site_symmetry_A
O1W H1WA O11 0.85 1.92 2.759(6) 169.0 6_566
O1W H1WB O4 0.85 1.85 2.674(7) 163.6 3_445
O2W H2WA O4W' 0.85 1.77 2.62(4) 177.3 .
O2W H2WA O4W 0.85 2.01 2.81(3) 158.0 .
O2W H2WB O4 0.85 1.89 2.722(7) 167.7 7_556

loop_
_geom_torsion_atom_site_label_1
_geom_torsion_atom_site_label_2
_geom_torsion_atom_site_label_3
_geom_torsion_atom_site_label_4
_geom_torsion
_geom_torsion_site_symmetry_1
_geom_torsion_site_symmetry_2
_geom_torsion_site_symmetry_3
_geom_torsion_site_symmetry_4
_geom_torsion_publ_flag
O10 Dy1 O1 C6 -159.9(5) 2_545 . . . ?
O1W Dy1 O1 C6 167.2(5) . . . . ?
O2W Dy1 O1 C6 -80.4(5) . . . . ?
O6 Dy1 O1 C6 0.7(6) . . . . ?
N1 Dy1 O1 C6 -4.1(5) . . . . ?
O12 Dy1 O1 C6 122.4(5) 2 . . . ?
O11 Dy1 O1 C6 69.0(5) 2 . . . ?
C16 Dy1 O1 C6 95.7(5) 2 . . . ?
O8 Dy2 O2 C6 -66.7(12) 4_545 . . . ?
O3 Dy2 O2 C6 -9.4(14) 4_545 . . . ?
O9 Dy2 O2 C6 19.3(12) 1_545 . . . ?
O5 Dy2 O2 C6 170.6(11) 6_565 . . . ?
O12 Dy2 O2 C6 92.4(12) . . . . ?
O7 Dy2 O2 C6 -139.5(12) . . . . ?
N2 Dy2 O2 C6 154.8(12) . . . . ?
O10 Dy1 O6 C8 140.9(5) 2_545 . . . ?
O1W Dy1 O6 C8 179.8(5) . . . . ?
O2W Dy1 O6 C8 76.2(5) . . . . ?
O1 Dy1 O6 C8 -6.1(6) . . . . ?
N1 Dy1 O6 C8 -1.3(5) . . . . ?
O12 Dy1 O6 C8 -111.1(5) 2 . . . ?
O11 Dy1 O6 C8 -75.7(5) 2 . . . ?
C16 Dy1 O6 C8 -91.5(5) 2 . . . ?
O2 Dy2 O7 C14 -61.9(5) . . . . ?
O8 Dy2 O7 C14 -144.3(5) 4_545 . . . ?
O3 Dy2 O7 C14 149.3(4) 4_545 . . . ?
O9 Dy2 O7 C14 -103.3(5) 1_545 . . . ?
O5 Dy2 O7 C14 90.5(5) 6_565 . . . ?
O12 Dy2 O7 C14 21.6(5) . . . . ?
N2 Dy2 O7 C14 15.5(4) . . . . ?
O2 Dy2 O12 C16 80.1(4) . . . . ?
O8 Dy2 O12 C16 145.8(5) 4_545 . . . ?
O3 Dy2 O12 C16 -134.6(5) 4_545 . . . ?
O9 Dy2 O12 C16 155.7(5) 1_545 . . . ?
O5 Dy2 O12 C16 -64.2(4) 6_565 . . . ?
O7 Dy2 O12 C16 2.7(5) . . . . ?
N2 Dy2 O12 C16 8.7(4) . . . . ?
O2 Dy2 O12 Dy1 -110.5(3) . . . 2 ?
O8 Dy2 O12 Dy1 -44.7(6) 4_545 . . 2 ?
O3 Dy2 O12 Dy1 34.8(3) 4_545 . . 2 ?
O9 Dy2 O12 Dy1 -34.9(3) 1_545 . . 2 ?
O5 Dy2 O12 Dy1 105.2(3) 6_565 . . 2 ?
O7 Dy2 O12 Dy1 172.1(2) . . . 2 ?
N2 Dy2 O12 Dy1 178.1(3) . . . 2 ?
O10 Dy1 N1 C5 -141.2(4) 2_545 . . . ?
O1W Dy1 N1 C5 4.4(6) . . . . ?
O2W Dy1 N1 C5 -87.8(5) . . . . ?
O1 Dy1 N1 C5 178.8(5) . . . . ?
O6 Dy1 N1 C5 2.8(4) . . . . ?
O12 Dy1 N1 C5 114.0(4) 2 . . . ?
O11 Dy1 N1 C5 89.5(5) 2 . . . ?
C16 Dy1 N1 C5 102.1(5) 2 . . . ?
O10 Dy1 N1 C1 40.5(6) 2_545 . . . ?
O1W Dy1 N1 C1 -173.9(4) . . . . ?
O2W Dy1 N1 C1 93.9(5) . . . . ?
O1 Dy1 N1 C1 0.5(4) . . . . ?
O6 Dy1 N1 C1 -175.4(5) . . . . ?
O12 Dy1 N1 C1 -64.3(5) 2 . . . ?
O11 Dy1 N1 C1 -88.8(5) 2 . . . ?
C16 Dy1 N1 C1 -76.2(5) 2 . . . ?
O2 Dy2 N2 C13 -105.6(5) . . . . ?
O8 Dy2 N2 C13 -165.4(4) 4_545 . . . ?
O3 Dy2 N2 C13 60.4(6) 4_545 . . . ?
O9 Dy2 N2 C13 -46.8(5) 1_545 . . . ?
O5 Dy2 N2 C13 84.3(5) 6_565 . . . ?
O12 Dy2 N2 C13 -5.7(4) . . . . ?
O7 Dy2 N2 C13 168.9(5) . . . . ?
O2 Dy2 N2 C9 79.2(4) . . . . ?
O8 Dy2 N2 C9 19.4(5) 4_545 . . . ?
O3 Dy2 N2 C9 -114.8(5) 4_545 . . . ?
O9 Dy2 N2 C9 138.0(4) 1_545 . . . ?
O5 Dy2 N2 C9 -91.0(5) 6_565 . . . ?
O12 Dy2 N2 C9 179.1(5) . . . . ?
O7 Dy2 N2 C9 -6.3(4) . . . . ?
C5 N1 C1 C2 0.9(9) . . . . ?
Dy1 N1 C1 C2 179.2(5) . . . . ?
C5 N1 C1 C6 -176.1(5) . . . . ?
Dy1 N1 C1 C6 2.2(7) . . . . ?
N1 C1 C2 C3 1.2(10) . . . . ?
C6 C1 C2 C3 177.9(6) . . . . ?
C1 C2 C3 C4 -1.6(10) . . . . ?
C1 C2 C3 C7 179.7(6) . . . . ?
C2 C3 C4 C5 -0.1(9) . . . . ?
C7 C3 C4 C5 178.7(6) . . . . ?
C1 N1 C5 C4 -2.6(9) . . . . ?
Dy1 N1 C5 C4 179.1(4) . . . . ?
C1 N1 C5 C8 174.4(5) . . . . ?
Dy1 N1 C5 C8 -3.9(7) . . . . ?
C3 C4 C5 N1 2.2(9) . . . . ?
C3 C4 C5 C8 -174.5(6) . . . . ?
Dy2 O2 C6 O1 -56.5(16) . . . . ?
Dy2 O2 C6 C1 124.3(10) . . . . ?
Dy1 O1 C6 O2 -172.5(5) . . . . ?
Dy1 O1 C6 C1 6.7(8) . . . . ?
N1 C1 C6 O2 173.8(6) . . . . ?
C2 C1 C6 O2 -3.1(10) . . . . ?
N1 C1 C6 O1 -5.5(8) . . . . ?
C2 C1 C6 O1 177.6(6) . . . . ?
Dy2 O3 C7 O4 -41(3) 4 . . . ?
Dy2 O3 C7 C3 140(3) 4 . . . ?
C4 C3 C7 O4 36.1(10) . . . . ?
C2 C3 C7 O4 -145.1(7) . . . . ?
C4 C3 C7 O3 -144.5(7) . . . . ?
C2 C3 C7 O3 34.2(9) . . . . ?
Dy2 O5 C8 O6 -36.4(11) 6_566 . . . ?
Dy2 O5 C8 C5 141.5(6) 6_566 . . . ?
Dy1 O6 C8 O5 177.9(5) . . . . ?
Dy1 O6 C8 C5 -0.2(7) . . . . ?
N1 C5 C8 O5 -175.6(6) . . . . ?
C4 C5 C8 O5 1.4(9) . . . . ?
N1 C5 C8 O6 2.6(8) . . . . ?
C4 C5 C8 O6 179.6(6) . . . . ?
C13 N2 C9 C10 0.7(9) . . . . ?
Dy2 N2 C9 C10 176.1(5) . . . . ?
C13 N2 C9 C14 -176.1(5) . . . . ?
Dy2 N2 C9 C14 -0.8(7) . . . . ?
N2 C9 C10 C11 -1.4(10) . . . . ?
C14 C9 C10 C11 175.0(6) . . . . ?
C9 C10 C11 C12 0.8(10) . . . . ?
C9 C10 C11 C15 -178.1(6) . . . . ?
C10 C11 C12 C13 0.3(10) . . . . ?
C15 C11 C12 C13 179.2(6) . . . . ?
C9 N2 C13 C12 0.5(9) . . . . ?
Dy2 N2 C13 C12 -174.8(5) . . . . ?
C9 N2 C13 C16 178.3(5) . . . . ?
Dy2 N2 C13 C16 3.1(7) . . . . ?
C11 C12 C13 N2 -1.0(10) . . . . ?
C11 C12 C13 C16 -178.6(6) . . . . ?
Dy2 O8 C14 O7 27(2) 4 . . . ?
Dy2 O8 C14 C9 -154.7(16) 4 . . . ?
Dy2 O7 C14 O8 156.5(5) . . . . ?
Dy2 O7 C14 C9 -21.9(7) . . . . ?
N2 C9 C14 O8 -164.6(6) . . . . ?
C10 C9 C14 O8 18.7(10) . . . . ?
N2 C9 C14 O7 14.0(8) . . . . ?
C10 C9 C14 O7 -162.7(6) . . . . ?
Dy2 O9 C15 O10 -58.2(10) 1_565 . . . ?
Dy2 O9 C15 C11 122.2(6) 1_565 . . . ?
Dy1 O10 C15 O9 13.5(13) 2_565 . . . ?
Dy1 O10 C15 C11 -166.9(5) 2_565 . . . ?
C12 C11 C15 O9 170.3(6) . . . . ?
C10 C11 C15 O9 -10.9(10) . . . . ?
C12 C11 C15 O10 -9.4(10) . . . . ?
C10 C11 C15 O10 169.4(6) . . . . ?
Dy1 O11 C16 O12 4.0(6) 2 . . . ?
Dy1 O11 C16 C13 -175.9(5) 2 . . . ?
Dy2 O12 C16 O11 169.4(4) . . . . ?
Dy1 O12 C16 O11 -4.0(6) 2 . . . ?
Dy2 O12 C16 C13 -10.8(7) . . . . ?
Dy1 O12 C16 C13 175.8(5) 2 . . . ?
Dy2 O12 C16 Dy1 173.4(4) . . . 2 ?
N2 C13 C16 O11 -175.6(5) . . . . ?
C12 C13 C16 O11 2.2(10) . . . . ?
N2 C13 C16 O12 4.5(8) . . . . ?
C12 C13 C16 O12 -177.7(6) . . . . ?
N2 C13 C16 Dy1 61(6) . . . 2 ?
C12 C13 C16 Dy1 -122(6) . . . 2 ?
